data_7131349
loop_
_publ_author_name
'Parmar, Vijay S.'
'Thiel, Andreas M.'
'Nabi, Rizwan'
'Gransbury, Gemma K.'
'Norre, Marie S.'
'Evans, Peter'
'Corner, Sophie C.'
'Skelton, Jonathan M.'
'Chilton, Nicholas F.'
'Mills, David P.'
'Overgaard, Jacob'

_publ_section_title
;
 Influence of pressure on a dysprosocenium single-molecule magnet.
;
_journal_issue 18
_journal_name_full 'Chemical communications (Cambridge, England)'
_journal_page_first 2656
_journal_page_last 2659
_journal_paper_doi 10.1039/d2cc06722f
_journal_volume 59
_journal_year 2023
_chemical_formula_moiety 'C34 H58 Dy, B C24 F20'
_chemical_formula_sum 'C58 H58 B Dy F20'
_chemical_formula_weight 1308.35
_chemical_properties_physical
Air-sensitive,Moisture-sensitive,Heat-sensitive,Oxygen-sensitive,Light-sensitive,Photo-sensitive
_space_group_crystal_system triclinic
_space_group_IT_number 2
_space_group_name_Hall '-P 1'
_space_group_name_H-M_alt 'P -1'
_atom_sites_solution_hydrogens geom
_atom_sites_solution_primary dual
_audit_creation_date 2020-02-25
_audit_creation_method
;
Olex2 1.2
(compiled 2018.05.29 svn.r3508 for OlexSys, GUI svn.r5506)
;
_audit_update_record
;
2022-10-30 deposited with the CCDC.	2023-02-13 downloaded from the CCDC.
;
_cell_angle_alpha 107.39(4)
_cell_angle_beta 95.26(4)
_cell_angle_gamma 100.76(2)
_cell_formula_units_Z 2
_cell_length_a 11.355(2)
_cell_length_b 12.014(3)
_cell_length_c 19.033(13)
_cell_measurement_reflns_used 1266
_cell_measurement_temperature 293(2)
_cell_measurement_theta_max 20.7090
_cell_measurement_theta_min 1.8410
_cell_volume 2403.9(19)
_computing_cell_refinement 'CrysAlisPro 1.171.39.46 (Rigaku OD, 2018)'
_computing_data_collection 'CrysAlisPro 1.171.39.46 (Rigaku OD, 2018)'
_computing_data_reduction 'CrysAlisPro 1.171.39.46 (Rigaku OD, 2018)'
_computing_molecular_graphics 'Olex2 (Dolomanov et al., 2009)'
_computing_publication_material 'Olex2 (Dolomanov et al., 2009)'
_computing_structure_refinement 'ShelXL (Sheldrick, 2015)'
_computing_structure_solution 'ShelXT (Sheldrick, 2015)'
_diffrn_ambient_pressure 2120000
_diffrn_ambient_temperature 293(2)
_diffrn_detector 'CCD plate'
_diffrn_detector_area_resol_mean 10.3590
_diffrn_detector_type Atlas
_diffrn_measured_fraction_theta_full 0.378
_diffrn_measured_fraction_theta_max 0.378
_diffrn_measurement_details
;
List of Runs (angles in degrees, time in seconds):

  # Type    Start    End  Width  t~exp~   \w     \q     \k     \f   Frames
#--------------------------------------------------------------------------
  1  \w    -37.00  25.00   1.00   30.00    --    7.60  39.00 167.00   62
  2  \w    -13.00  54.00   1.00   30.00    --    7.60 -38.00-180.00   67
  3  \w    -13.00  34.00   1.00   30.00    --    7.60 -38.00-150.00   47
  4  \w     -1.00  58.00   1.00   30.00    --    7.60 -97.00-143.00   59
  5  \w    -35.00 -12.00   1.00   30.00    --    7.60  77.00 -30.00   23
  6  \w    -51.00   9.00   1.00   30.00    --   -8.46  81.00 151.00   60
  7  \w    -19.00  33.00   1.00   30.00    --   -8.46 -53.00-162.00   52
  8  \w      3.00  42.00   1.00   30.00    --   -8.46 -99.00-120.00   39
  9  \w     -1.00  42.00   1.00   30.00    --   -8.46 -97.00  35.00   43
 10  \w     12.00  35.00   1.00   30.00    --    7.60 -77.00  30.00   23
 11  \w     34.00  58.00   1.00   30.00    --    7.60 -99.00  60.00   24
 12  \w    -33.00  20.00   1.00   30.00    --    7.60  53.00 -17.00   53
 13  \w     34.00  58.00   1.00   30.00    --    7.60 -99.00  30.00   24
 14  \w    -35.00 -12.00   1.00   30.00    --   -8.46  77.00 -30.00   23
 15  \w    -24.00  37.00   1.00   30.00    --   -8.46 -39.00  12.00   61
 16  \w    -35.00 -12.00   1.00   30.00    --   -8.46  77.00 120.00   23
 17  \w    -49.00   5.00   1.00   30.00    --   -8.46  53.00 -17.00   54
;
_diffrn_measurement_device 'four-circle diffractometer'
_diffrn_measurement_device_type 'SuperNova, Single source at offset/far, Atlas'
_diffrn_measurement_method '\w scans'
_diffrn_orient_matrix_type 'CrysAlisPro convention (1999,Acta A55,543-557)'
_diffrn_orient_matrix_UB_11 -0.0151638000
_diffrn_orient_matrix_UB_12 -0.0156776000
_diffrn_orient_matrix_UB_13 -0.0392365000
_diffrn_orient_matrix_UB_21 -0.0296490000
_diffrn_orient_matrix_UB_22 -0.0585004000
_diffrn_orient_matrix_UB_23 -0.0018650000
_diffrn_orient_matrix_UB_31 -0.0551028000
_diffrn_orient_matrix_UB_32 0.0190764000
_diffrn_orient_matrix_UB_33 0.0045362000
_diffrn_radiation_monochromator mirror
_diffrn_radiation_probe x-ray
_diffrn_radiation_type MoK\a
_diffrn_radiation_wavelength 0.71073
_diffrn_reflns_av_R_equivalents 0.2226
_diffrn_reflns_av_unetI/netI 0.1590
_diffrn_reflns_Laue_measured_fraction_full 0.378
_diffrn_reflns_Laue_measured_fraction_max 0.378
_diffrn_reflns_limit_h_max 11
_diffrn_reflns_limit_h_min -11
_diffrn_reflns_limit_k_max 12
_diffrn_reflns_limit_k_min -12
_diffrn_reflns_limit_l_max 10
_diffrn_reflns_limit_l_min -10
_diffrn_reflns_number 15564
_diffrn_reflns_point_group_measured_fraction_full 0.378
_diffrn_reflns_point_group_measured_fraction_max 0.378
_diffrn_reflns_theta_full 20.809
_diffrn_reflns_theta_max 20.809
_diffrn_reflns_theta_min 1.810
_diffrn_source 'micro-focus sealed X-ray tube'
_diffrn_source_type 'SuperNova (Mo) X-ray Source'
_exptl_absorpt_coefficient_mu 1.675
_exptl_absorpt_correction_T_max 1.00000
_exptl_absorpt_correction_T_min 0.26995
_exptl_absorpt_correction_type multi-scan
_exptl_absorpt_process_details
;
CrysAlisPro 1.171.39.46 (Rigaku Oxford Diffraction, 2018)
Empirical absorption correction using spherical harmonics,
 implemented in SCALE3 ABSPACK scaling algorithm.
;
_exptl_crystal_colour 'clear colourless'
_exptl_crystal_colour_lustre clear
_exptl_crystal_colour_primary colourless
_exptl_crystal_density_diffrn 1.807
_exptl_crystal_description plate
_exptl_crystal_F_000 1314
_exptl_crystal_size_max 0.23
_exptl_crystal_size_mid 0.16
_exptl_crystal_size_min 0.05
_refine_diff_density_max 0.822
_refine_diff_density_min -1.273
_refine_diff_density_rms 0.140
_refine_ls_extinction_method none
_refine_ls_goodness_of_fit_ref 1.242
_refine_ls_hydrogen_treatment constr
_refine_ls_matrix_type full
_refine_ls_number_parameters 276
_refine_ls_number_reflns 1902
_refine_ls_number_restraints 36
_refine_ls_restrained_S_all 1.250
_refine_ls_R_factor_all 0.2120
_refine_ls_R_factor_gt 0.1400
_refine_ls_shift/su_max 0.000
_refine_ls_shift/su_mean 0.000
_refine_ls_structure_factor_coef Fsqd
_refine_ls_weighting_details 'w=1/[\s^2^(Fo^2^)+(0.2000P)^2^] where P=(Fo^2^+2Fc^2^)/3'
_refine_ls_weighting_scheme calc
_refine_ls_wR_factor_gt 0.3216
_refine_ls_wR_factor_ref 0.3679
_reflns_Friedel_coverage 0.000
_reflns_number_gt 1117
_reflns_number_total 1902
_reflns_threshold_expression 'I > 2\s(I)'
_cod_data_source_file d2cc06722f2.cif
_cod_data_source_block dy60_hp5
_cod_original_cell_volume 2404.1(19)
_cod_database_code 7131349
_shelx_shelxl_version_number 2018/3
_chemical_oxdiff_formula C58H58BDyF20
_shelx_space_group_comment
;
The symmetry employed for this shelxl refinement is uniquely defined
by the following loop, which should always be used as a source of
symmetry information in preference to the above space-group names.
They are only intended as comments.
;
_shelx_estimated_absorpt_t_max 0.921
_shelx_estimated_absorpt_t_min 0.699
_reflns_odcompleteness_completeness 38.35
_reflns_odcompleteness_iscentric 1
_reflns_odcompleteness_theta 20.77
_olex2_refinement_description
;
1. Fixed Uiso
 At 1.2 times of:
  All C(H) groups
 At 1.5 times of:
  All C(H,H,H) groups
2. Restrained planarity
 C54, C55, C56, C57, C58, F16, F17, F18, F19, F20, B1, C53
 with sigma of 0.1
 C47, C52, C51, C50, C49, C48, F15, F14, F13, F12, F11, B1
 with sigma of 0.1
 C35, C36, C37, C38, C39, C40, F1, F2, F3, F4, F5, B1
 with sigma of 0.1
 C41, C46, C45, C44, C43, C42, F10, F9, F8, F7, F6, B1
 with sigma of 0.1
3.a Me refined with riding coordinates:
 C8(H8A,H8B,H8C), C12(H12A,H12B,H12C)
3.b Aromatic/amide H refined with riding coordinates:
 C3(H3), C5(H5), C20(H20), C22(H22)
3.c Fitted pentagon refined as free rotating group:
 C1(C2,C3,C4,C5), C21(C20,C19,C18,C22)
3.d Fitted hexagon refined as free rotating group:
 C35(C40,C39,C38,C37,C36), C41(C42,C43,C44,C45,C46), C47(C48,C49,C50,C51,C52),
 C53(C58,C57,C56,C55,C54)
3.e Idealised Me refined as rotating group:
 C7(H7A,H7B,H7C), C9(H9A,H9B,H9C), C11(H11A,H11B,H11C), C13(H13A,H13B,H13C),
 C15(H15A,H15B,H15C), C16(H16A,H16B,H16C), C17(H17A,H17B,H17C), C24(H24A,H24B,
 H24C), C25(H25A,H25B,H25C), C26(H26A,H26B,H26C), C28(H28A,H28B,H28C), C29(H29A,
 H29B,H29C), C30(H30A,H30B,H30C), C32(H32A,H32B,H32C), C33(H33A,H33B,H33C),
 C34(H34A,H34B,H34C)
;
_olex2_submission_special_instructions 'No special instructions were received'
_oxdiff_exptl_absorpt_empirical_details
;
Empirical correction (ABSPACK) includes:
- Absorption correction using spherical harmonics
- Frame scaling
;
_oxdiff_exptl_absorpt_empirical_full_max 3.412
_oxdiff_exptl_absorpt_empirical_full_min 0.626

loop_
_space_group_symop_operation_xyz
'x, y, z'
'-x, -y, -z'

loop_
_atom_site_label
_atom_site_type_symbol
_atom_site_fract_x
_atom_site_fract_y
_atom_site_fract_z
_atom_site_U_iso_or_equiv
_atom_site_adp_type
_atom_site_occupancy
_atom_site_site_symmetry_order
_atom_site_calc_flag
_atom_site_refinement_flags_posn
_atom_site_refinement_flags_adp
_atom_site_refinement_flags_occupancy
_atom_site_disorder_assembly
_atom_site_disorder_group
Dy1 Dy 0.69091(19) 0.8459(2) 0.7235(3) 0.115(5) Uani 1 1 d . . . . .
C1 C 0.569(2) 0.992(2) 0.718(3) 0.048(11) Uiso 1 1 d . . . . .
C2 C 0.511(3) 0.936(3) 0.765(3) 0.053(12) Uiso 1 1 d G . . . .
C3 C 0.449(3) 0.818(3) 0.722(3) 0.098(18) Uiso 1 1 d G . . . .
H3 H 0.404222 0.761569 0.739349 0.117 Uiso 1 1 calc R . . . .
C4 C 0.468(3) 0.801(2) 0.647(3) 0.054(12) Uiso 1 1 d G . . . .
C5 C 0.542(3) 0.908(3) 0.644(3) 0.077(14) Uiso 1 1 d G . . . .
H5 H 0.567739 0.921526 0.601975 0.092 Uiso 1 1 calc R . . . .
C6 C 0.651(4) 1.128(3) 0.763(5) 0.055(12) Uiso 1 1 d . . . . .
C7 C 0.775(4) 1.108(4) 0.796(6) 0.084(15) Uiso 1 1 d . . . . .
H7A H 0.777534 1.118968 0.848238 0.126 Uiso 1 1 calc GR . . . .
H7B H 0.841158 1.164187 0.788989 0.126 Uiso 1 1 calc GR . . . .
H7C H 0.782392 1.027829 0.770567 0.126 Uiso 1 1 calc GR . . . .
C8 C 0.604(4) 1.218(4) 0.811(6) 0.091(16) Uiso 1 1 d . . . . .
H8A H 0.528782 1.222823 0.786246 0.137 Uiso 1 1 calc R . . . .
H8B H 0.590255 1.198350 0.855633 0.137 Uiso 1 1 calc R . . . .
H8C H 0.661045 1.293411 0.824314 0.137 Uiso 1 1 calc R . . . .
C9 C 0.679(4) 1.165(4) 0.690(6) 0.076(14) Uiso 1 1 d . . . . .
H9A H 0.702059 1.100833 0.654380 0.114 Uiso 1 1 calc GR . . . .
H9B H 0.743384 1.235643 0.704089 0.114 Uiso 1 1 calc GR . . . .
H9C H 0.607054 1.181366 0.667735 0.114 Uiso 1 1 calc GR . . . .
C10 C 0.472(4) 0.949(3) 0.839(5) 0.037(10) Uiso 1 1 d . . . . .
C11 C 0.585(4) 1.002(4) 0.897(6) 0.081(15) Uiso 1 1 d . . . . .
H11A H 0.617926 0.938303 0.906220 0.121 Uiso 1 1 calc GR . . . .
H11B H 0.565896 1.050489 0.942438 0.121 Uiso 1 1 calc GR . . . .
H11C H 0.644457 1.049938 0.878815 0.121 Uiso 1 1 calc GR . . . .
C12 C 0.421(4) 0.839(4) 0.868(6) 0.085(15) Uiso 1 1 d . . . . .
H12A H 0.401227 0.869236 0.917193 0.127 Uiso 1 1 calc R . . . .
H12B H 0.349423 0.788466 0.834753 0.127 Uiso 1 1 calc R . . . .
H12C H 0.481747 0.793536 0.869456 0.127 Uiso 1 1 calc R . . . .
C13 C 0.376(4) 1.026(5) 0.856(7) 0.074(13) Uiso 1 1 d . . . . .
H13A H 0.352534 1.047644 0.813170 0.110 Uiso 1 1 calc GR . . . .
H13B H 0.411004 1.097825 0.897501 0.110 Uiso 1 1 calc GR . . . .
H13C H 0.306619 0.981730 0.868595 0.110 Uiso 1 1 calc GR . . . .
C14 C 0.424(4) 0.709(4) 0.576(6) 0.063(13) Uiso 1 1 d . . . . .
C15 C 0.521(3) 0.656(4) 0.531(5) 0.054(11) Uiso 1 1 d . . . . .
H15A H 0.547553 0.703373 0.500577 0.081 Uiso 1 1 calc GR . . . .
H15B H 0.485094 0.575118 0.499992 0.081 Uiso 1 1 calc GR . . . .
H15C H 0.588714 0.656408 0.565201 0.081 Uiso 1 1 calc GR . . . .
C16 C 0.355(4) 0.754(4) 0.517(6) 0.076(14) Uiso 1 1 d . . . . .
H16A H 0.276708 0.762589 0.529637 0.114 Uiso 1 1 calc GR . . . .
H16B H 0.345016 0.695758 0.468038 0.114 Uiso 1 1 calc GR . . . .
H16C H 0.401352 0.829091 0.516861 0.114 Uiso 1 1 calc GR . . . .
C17 C 0.336(5) 0.604(4) 0.580(7) 0.104(18) Uiso 1 1 d . . . . .
H17A H 0.374314 0.568772 0.612902 0.156 Uiso 1 1 calc GR . . . .
H17B H 0.311639 0.545454 0.531350 0.156 Uiso 1 1 calc GR . . . .
H17C H 0.266642 0.628370 0.599054 0.156 Uiso 1 1 calc GR . . . .
C21 C 0.860(3) 0.795(3) 0.633(3) 0.069(14) Uiso 1 1 d . . . . .
C20 C 0.922(2) 0.873(2) 0.704(3) 0.042(11) Uiso 1 1 d G . . . .
H20 H 0.970521 0.948592 0.714138 0.051 Uiso 1 1 calc R . . . .
C19 C 0.896(3) 0.814(3) 0.758(3) 0.067(14) Uiso 1 1 d G . . . .
C18 C 0.818(3) 0.700(3) 0.720(3) 0.055(13) Uiso 1 1 d G . . . .
C22 C 0.796(2) 0.688(2) 0.643(3) 0.066(15) Uiso 1 1 d G . . . .
H22 H 0.748160 0.622142 0.605301 0.079 Uiso 1 1 calc R . . . .
C23 C 0.748(4) 0.605(3) 0.747(5) 0.052(11) Uiso 1 1 d . . . . .
C24 C 0.646(3) 0.658(3) 0.787(5) 0.056(11) Uiso 1 1 d . . . . .
H24A H 0.675874 0.742696 0.811335 0.083 Uiso 1 1 calc GR . . . .
H24B H 0.624482 0.619998 0.822879 0.083 Uiso 1 1 calc GR . . . .
H24C H 0.576260 0.644671 0.750395 0.083 Uiso 1 1 calc GR . . . .
C25 C 0.825(4) 0.562(5) 0.787(7) 0.095(17) Uiso 1 1 d . . . . .
H25A H 0.839306 0.488694 0.755690 0.142 Uiso 1 1 calc GR . . . .
H25B H 0.789504 0.548264 0.828565 0.142 Uiso 1 1 calc GR . . . .
H25C H 0.900990 0.620192 0.805646 0.142 Uiso 1 1 calc GR . . . .
C26 C 0.690(4) 0.483(4) 0.681(6) 0.087(16) Uiso 1 1 d . . . . .
H26A H 0.649817 0.500275 0.640581 0.131 Uiso 1 1 calc GR . . . .
H26B H 0.632078 0.432773 0.699079 0.131 Uiso 1 1 calc GR . . . .
H26C H 0.752810 0.442809 0.665165 0.131 Uiso 1 1 calc GR . . . .
C27 C 0.964(5) 0.866(5) 0.824(7) 0.082(16) Uiso 1 1 d . . . . .
C28 C 0.890(5) 0.881(5) 0.892(7) 0.094(16) Uiso 1 1 d . . . . .
H28A H 0.838555 0.935885 0.890236 0.141 Uiso 1 1 calc GR . . . .
H28B H 0.945205 0.912211 0.938066 0.141 Uiso 1 1 calc GR . . . .
H28C H 0.840644 0.804971 0.888453 0.141 Uiso 1 1 calc GR . . . .
C29 C 1.043(5) 1.002(4) 0.859(7) 0.095(17) Uiso 1 1 d . . . . .
H29A H 1.124609 1.004333 0.850183 0.142 Uiso 1 1 calc GR . . . .
H29B H 1.041791 1.029194 0.912045 0.142 Uiso 1 1 calc GR . . . .
H29C H 1.007931 1.051918 0.836584 0.142 Uiso 1 1 calc GR . . . .
C30 C 1.070(4) 0.809(4) 0.853(6) 0.090(16) Uiso 1 1 d . . . . .
H30A H 1.043356 0.723794 0.838194 0.135 Uiso 1 1 calc GR . . . .
H30B H 1.089162 0.841052 0.906635 0.135 Uiso 1 1 calc GR . . . .
H30C H 1.141760 0.829529 0.832094 0.135 Uiso 1 1 calc GR . . . .
C31 C 0.874(4) 0.820(4) 0.555(6) 0.055(12) Uiso 1 1 d . . . . .
C32 C 0.819(4) 0.917(4) 0.548(6) 0.082(15) Uiso 1 1 d . . . . .
H32A H 0.762442 0.931460 0.582255 0.123 Uiso 1 1 calc GR . . . .
H32B H 0.776560 0.895746 0.497746 0.123 Uiso 1 1 calc GR . . . .
H32C H 0.880925 0.988794 0.557931 0.123 Uiso 1 1 calc GR . . . .
C33 C 0.834(3) 0.712(3) 0.488(5) 0.052(11) Uiso 1 1 d . . . . .
H33A H 0.875013 0.651040 0.493735 0.079 Uiso 1 1 calc GR . . . .
H33B H 0.854068 0.731794 0.444653 0.079 Uiso 1 1 calc GR . . . .
H33C H 0.748069 0.682097 0.482132 0.079 Uiso 1 1 calc GR . . . .
C34 C 1.017(4) 0.872(5) 0.558(8) 0.105(18) Uiso 1 1 d . . . . .
H34A H 1.047230 0.937688 0.603205 0.157 Uiso 1 1 calc GR . . . .
H34B H 1.028142 0.898636 0.515916 0.157 Uiso 1 1 calc GR . . . .
H34C H 1.059611 0.809720 0.556675 0.157 Uiso 1 1 calc GR . . . .
F1 F 0.7800(19) 0.3895(18) 0.257(3) 0.065(6) Uiso 1 1 d . . . . .
F2 F 0.929(2) 0.361(2) 0.361(3) 0.086(8) Uiso 1 1 d . . . . .
F3 F 1.108(3) 0.539(2) 0.445(3) 0.108(10) Uiso 1 1 d . . . . .
F4 F 1.147(2) 0.759(2) 0.421(3) 0.076(7) Uiso 1 1 d . . . . .
F5 F 1.004(2) 0.7887(19) 0.316(3) 0.069(7) Uiso 1 1 d . . . . .
F6 F 0.843(2) 0.895(2) 0.248(3) 0.075(7) Uiso 1 1 d . . . . .
F7 F 0.7301(18) 1.0398(19) 0.343(3) 0.070(7) Uiso 1 1 d . . . . .
F8 F 0.5820(19) 0.9536(19) 0.433(3) 0.073(7) Uiso 1 1 d . . . . .
F9 F 0.527(2) 0.723(2) 0.411(3) 0.097(9) Uiso 1 1 d . . . . .
F10 F 0.6251(19) 0.5704(19) 0.311(3) 0.070(7) Uiso 1 1 d . . . . .
F11 F 1.0525(18) 0.6112(17) 0.186(3) 0.056(6) Uiso 1 1 d . . . . .
F12 F 1.124(2) 0.620(2) 0.064(3) 0.099(9) Uiso 1 1 d . . . . .
F13 F 0.988(3) 0.696(3) -0.031(4) 0.128(11) Uiso 1 1 d . . . . .
F14 F 0.782(2) 0.7624(19) 0.001(3) 0.073(7) Uiso 1 1 d . . . . .
F15 F 0.7001(19) 0.7387(18) 0.125(3) 0.068(7) Uiso 1 1 d . . . . .
F16 F 0.521(2) 0.596(2) 0.176(3) 0.070(7) Uiso 1 1 d . . . . .
F17 F 0.401(2) 0.442(2) 0.057(3) 0.090(8) Uiso 1 1 d . . . . .
F18 F 0.492(2) 0.268(2) -0.031(3) 0.098(9) Uiso 1 1 d . . . . .
F19 F 0.723(2) 0.255(2) 0.009(3) 0.083(8) Uiso 1 1 d . . . . .
F20 F 0.857(2) 0.4137(19) 0.122(3) 0.071(7) Uiso 1 1 d . . . . .
C35 C 0.885(2) 0.592(2) 0.284(2) 0.045(10) Uiso 1 1 d . . . . .
C40 C 0.980(3) 0.6862(18) 0.327(2) 0.099(17) Uiso 1 1 d G . . . .
C39 C 1.058(2) 0.670(2) 0.382(2) 0.066(13) Uiso 1 1 d G . . . .
C38 C 1.041(2) 0.559(3) 0.393(2) 0.082(15) Uiso 1 1 d G . . . .
C37 C 0.947(3) 0.465(2) 0.350(2) 0.081(15) Uiso 1 1 d G . . . .
C36 C 0.869(2) 0.4819(19) 0.296(2) 0.062(13) Uiso 1 1 d G . . . .
C41 C 0.737(2) 0.728(2) 0.280(2) 0.057(12) Uiso 1 1 d . . . . .
C42 C 0.762(2) 0.849(2) 0.290(2) 0.081(15) Uiso 1 1 d G . . . .
C43 C 0.707(2) 0.9251(17) 0.340(2) 0.057(12) Uiso 1 1 d G . . . .
C44 C 0.628(2) 0.879(2) 0.381(2) 0.078(14) Uiso 1 1 d G . . . .
C45 C 0.603(2) 0.758(2) 0.372(2) 0.048(11) Uiso 1 1 d G . . . .
C46 C 0.658(2) 0.6817(16) 0.322(2) 0.069(13) Uiso 1 1 d G . . . .
C47 C 0.875(2) 0.6710(19) 0.157(2) 0.050(11) Uiso 1 1 d . . . . .
C48 C 0.984(2) 0.6439(18) 0.139(2) 0.066(14) Uiso 1 1 d G . . . .
C49 C 1.0222(18) 0.6552(18) 0.073(2) 0.058(12) Uiso 1 1 d G . . . .
C50 C 0.951(3) 0.6936(19) 0.026(2) 0.071(15) Uiso 1 1 d G . . . .
C51 C 0.841(2) 0.7208(18) 0.044(2) 0.053(12) Uiso 1 1 d G . . . .
C52 C 0.8034(17) 0.7095(18) 0.110(2) 0.070(14) Uiso 1 1 d G . . . .
C53 C 0.697(2) 0.510(2) 0.152(2) 0.059(12) Uiso 1 1 d . . . . .
C58 C 0.7450(19) 0.421(3) 0.107(2) 0.089(16) Uiso 1 1 d G . . . .
C57 C 0.673(3) 0.337(2) 0.044(2) 0.067(13) Uiso 1 1 d G . . . .
C56 C 0.553(3) 0.341(2) 0.025(2) 0.066(13) Uiso 1 1 d G . . . .
C55 C 0.5053(19) 0.430(2) 0.070(2) 0.057(12) Uiso 1 1 d G . . . .
C54 C 0.577(2) 0.515(2) 0.133(2) 0.045(11) Uiso 1 1 d G . . . .
B1 B 0.797(4) 0.637(3) 0.233(3) 0.066(15) Uiso 1 1 d . . . . .

loop_
_atom_site_aniso_label
_atom_site_aniso_U_11
_atom_site_aniso_U_22
_atom_site_aniso_U_33
_atom_site_aniso_U_23
_atom_site_aniso_U_13
_atom_site_aniso_U_12
Dy1 0.0582(18) 0.0816(19) 0.222(15) 0.071(4) 0.025(4) 0.0183(14)

loop_
_atom_type_symbol
_atom_type_description
_atom_type_scat_dispersion_real
_atom_type_scat_dispersion_imag
_atom_type_scat_source
C C 0.0033 0.0016 'International Tables Vol C Tables 4.2.6.8 and 6.1.1.4'
H H 0.0000 0.0000 'International Tables Vol C Tables 4.2.6.8 and 6.1.1.4'
B B 0.0013 0.0007 'International Tables Vol C Tables 4.2.6.8 and 6.1.1.4'
Dy Dy -0.1892 4.4098 'International Tables Vol C Tables 4.2.6.8 and 6.1.1.4'
F F 0.0171 0.0103 'International Tables Vol C Tables 4.2.6.8 and 6.1.1.4'

loop_
_geom_angle_atom_site_label_1
_geom_angle_atom_site_label_2
_geom_angle_atom_site_label_3
_geom_angle
_geom_angle_site_symmetry_1
_geom_angle_site_symmetry_3
_geom_angle_publ_flag
C1 Dy1 C2 32.8(3) . . ?
C1 Dy1 C3 52.7(4) . . ?
C1 Dy1 C4 53.0(5) . . ?
C1 Dy1 C5 33.1(4) . . ?
C1 Dy1 C21 123.2(13) . . ?
C1 Dy1 C20 123.9(8) . . ?
C1 Dy1 C19 146.5(10) . . ?
C1 Dy1 C18 175.3(17) . . ?
C1 Dy1 C22 143.3(17) . . ?
C2 Dy1 C3 31.2(3) . . ?
C2 Dy1 C4 52.0(4) . . ?
C2 Dy1 C21 155.1(13) . . ?
C2 Dy1 C20 150.4(9) . . ?
C2 Dy1 C22 155.7(12) . . ?
C3 Dy1 C21 142.2(16) . . ?
C4 Dy1 C3 30.6(3) . . ?
C4 Dy1 C21 112.7(15) . . ?
C5 Dy1 C2 53.7(3) . . ?
C5 Dy1 C3 52.1(4) . . ?
C5 Dy1 C4 31.5(4) . . ?
C5 Dy1 C21 102.5(13) . . ?
C5 Dy1 C20 120.4(14) . . ?
C5 Dy1 C22 112.1(16) . . ?
C20 Dy1 C3 171.6(18) . . ?
C20 Dy1 C4 141.0(17) . . ?
C20 Dy1 C21 30.6(3) . . ?
C19 Dy1 C2 148.2(16) . . ?
C19 Dy1 C3 155.2(13) . . ?
C19 Dy1 C4 158.0(12) . . ?
C19 Dy1 C5 152.0(14) . . ?
C19 Dy1 C21 52.0(3) . . ?
C19 Dy1 C20 31.8(3) . . ?
C19 Dy1 C22 53.4(3) . . ?
C18 Dy1 C2 151.4(12) . . ?
C18 Dy1 C3 129.5(8) . . ?
C18 Dy1 C4 126.1(13) . . ?
C18 Dy1 C5 143.4(17) . . ?
C18 Dy1 C21 52.3(4) . . ?
C18 Dy1 C20 53.2(3) . . ?
C18 Dy1 C19 33.3(4) . . ?
C18 Dy1 C22 32.3(3) . . ?
C22 Dy1 C3 125.0(11) . . ?
C22 Dy1 C4 105.0(12) . . ?
C22 Dy1 C21 30.8(4) . . ?
C22 Dy1 C20 51.7(4) . . ?
C2 C1 Dy1 77.9(12) . . ?
C2 C1 C5 108.0 . . ?
C2 C1 C6 112(4) . . ?
C5 C1 Dy1 76.3(15) . . ?
C5 C1 C6 140(4) . . ?
C6 C1 Dy1 109(2) . . ?
C1 C2 Dy1 69.3(11) . . ?
C1 C2 C10 148(3) . . ?
C3 C2 Dy1 79.7(11) . . ?
C3 C2 C1 108.0 . . ?
C3 C2 C10 103(3) . . ?
C10 C2 Dy1 125(3) . . ?
C2 C3 Dy1 69.1(11) . . ?
C2 C3 C4 108.0 . . ?
C4 C3 Dy1 73.9(14) . . ?
C3 C4 Dy1 75.5(13) . . ?
C3 C4 C14 137(4) . . ?
C5 C4 Dy1 68.4(10) . . ?
C5 C4 C3 108.0 . . ?
C5 C4 C14 115(4) . . ?
C14 C4 Dy1 124(3) . . ?
C1 C5 Dy1 70.6(13) . . ?
C1 C5 C4 108.0 . . ?
C4 C5 Dy1 80.1(10) . . ?
C7 C6 C1 105(3) . . ?
C7 C6 C9 105(4) . . ?
C8 C6 C1 123(3) . . ?
C8 C6 C7 116(7) . . ?
C8 C6 C9 109(4) . . ?
C9 C6 C1 96(6) . . ?
C2 C10 C11 106(4) . . ?
C2 C10 C12 125(5) . . ?
C2 C10 C13 114(6) . . ?
C11 C10 C12 97(6) . . ?
C11 C10 C13 111(7) . . ?
C13 C10 C12 103(3) . . ?
C4 C14 C15 117(5) . . ?
C4 C14 C16 114(4) . . ?
C4 C14 C17 113(8) . . ?
C15 C14 C16 101(7) . . ?
C17 C14 C15 105(4) . . ?
C17 C14 C16 105(6) . . ?
C20 C21 Dy1 72.0(13) . . ?
C20 C21 C22 108.0 . . ?
C20 C21 C31 125(3) . . ?
C22 C21 Dy1 70.2(8) . . ?
C22 C21 C31 127(3) . . ?
C31 C21 Dy1 128(2) . . ?
C21 C20 Dy1 77.5(15) . . ?
C21 C20 C19 108.0 . . ?
C19 C20 Dy1 67.8(14) . . ?
C20 C19 Dy1 80.4(14) . . ?
C18 C19 Dy1 72.3(9) . . ?
C18 C19 C20 108.0 . . ?
C27 C19 Dy1 125(4) . . ?
C27 C19 C20 115(5) . . ?
C27 C19 C18 136(4) . . ?
C19 C18 Dy1 74.4(11) . . ?
C19 C18 C23 132(5) . . ?
C22 C18 Dy1 79.6(18) . . ?
C22 C18 C19 108.0 . . ?
C22 C18 C23 119(5) . . ?
C23 C18 Dy1 105.8(18) . . ?
C21 C22 Dy1 79.0(9) . . ?
C21 C22 C18 108.0 . . ?
C18 C22 Dy1 68.1(16) . . ?
C18 C23 C24 107(3) . . ?
C18 C23 C26 112(6) . . ?
C24 C23 C26 111(4) . . ?
C25 C23 C18 111(4) . . ?
C25 C23 C24 117(7) . . ?
C25 C23 C26 98(4) . . ?
C19 C27 C28 114(5) . . ?
C19 C27 C29 128(7) . . ?
C19 C27 C30 122(6) . . ?
C28 C27 C29 92(6) . . ?
C28 C27 C30 100(8) . . ?
C29 C27 C30 94(5) . . ?
C32 C31 C21 113(6) . . ?
C32 C31 C33 112(7) . . ?
C32 C31 C34 103(3) . . ?
C33 C31 C21 114(4) . . ?
C33 C31 C34 107(6) . . ?
C34 C31 C21 106(7) . . ?
C40 C35 C36 120.0 . . ?
C40 C35 B1 111(2) . . ?
C36 C35 B1 128(2) . . ?
F5 C40 C35 123(3) . . ?
F5 C40 C39 117(3) . . ?
C39 C40 C35 120.0 . . ?
F4 C39 C40 119(3) . . ?
F4 C39 C38 121(3) . . ?
C40 C39 C38 120.0 . . ?
F3 C38 C39 123(3) . . ?
F3 C38 C37 117(3) . . ?
C37 C38 C39 120.0 . . ?
F2 C37 C38 121(3) . . ?
F2 C37 C36 119(3) . . ?
C36 C37 C38 120.0 . . ?
F1 C36 C35 123(3) . . ?
F1 C36 C37 117(3) . . ?
C37 C36 C35 120.0 . . ?
C42 C41 C46 120.0 . . ?
C42 C41 B1 126(2) . . ?
C46 C41 B1 114(2) . . ?
C41 C42 F6 119.5(19) . . ?
C43 C42 F6 120(2) . . ?
C43 C42 C41 120.0 . . ?
F7 C43 C42 117(2) . . ?
F7 C43 C44 123(2) . . ?
C42 C43 C44 120.0 . . ?
F8 C44 C43 120(2) . . ?
F8 C44 C45 120(2) . . ?
C45 C44 C43 120.0 . . ?
F9 C45 C44 116(2) . . ?
F9 C45 C46 124(2) . . ?
C46 C45 C44 120.0 . . ?
F10 C46 C41 122(2) . . ?
F10 C46 C45 117(2) . . ?
C45 C46 C41 120.0 . . ?
C48 C47 C52 120.0 . . ?
C48 C47 B1 126(2) . . ?
C52 C47 B1 113(2) . . ?
F11 C48 C47 119(3) . . ?
F11 C48 C49 121(3) . . ?
C49 C48 C47 120.0 . . ?
F12 C49 C48 111(3) . . ?
F12 C49 C50 129(3) . . ?
C48 C49 C50 120.0 . . ?
F13 C50 C49 115(3) . . ?
F13 C50 C51 125(3) . . ?
C49 C50 C51 120.0 . . ?
F14 C51 C50 117(3) . . ?
F14 C51 C52 123(3) . . ?
C52 C51 C50 120.0 . . ?
F15 C52 C47 123(3) . . ?
F15 C52 C51 117(3) . . ?
C51 C52 C47 120.0 . . ?
C58 C53 C54 120.0 . . ?
C58 C53 B1 121(2) . . ?
C54 C53 B1 119(2) . . ?
F20 C58 C53 122(3) . . ?
F20 C58 C57 118(3) . . ?
C53 C58 C57 120.0 . . ?
F19 C57 C58 115(3) . . ?
F19 C57 C56 125(3) . . ?
C56 C57 C58 120.0 . . ?
F18 C56 C57 119(3) . . ?
F18 C56 C55 121(3) . . ?
C57 C56 C55 120.0 . . ?
F17 C55 C56 124(3) . . ?
F17 C55 C54 116(3) . . ?
C54 C55 C56 120.0 . . ?
F16 C54 C53 124(3) . . ?
F16 C54 C55 116(3) . . ?
C55 C54 C53 120.0 . . ?
C35 B1 C47 110(2) . . ?
C35 B1 C53 113(2) . . ?
C41 B1 C35 110(3) . . ?
C41 B1 C47 120(3) . . ?
C41 B1 C53 118(2) . . ?
C47 B1 C53 83(2) . . ?

loop_
_geom_bond_atom_site_label_1
_geom_bond_atom_site_label_2
_geom_bond_distance
_geom_bond_site_symmetry_2
_geom_bond_publ_flag
Dy1 C1 2.45(2) . ?
Dy1 C2 2.56(3) . ?
Dy1 C3 2.70(3) . ?
Dy1 C4 2.68(4) . ?
Dy1 C5 2.53(4) . ?
Dy1 C21 2.72(4) . ?
Dy1 C20 2.65(2) . ?
Dy1 C19 2.49(4) . ?
Dy1 C18 2.46(2) . ?
Dy1 C22 2.61(3) . ?
C1 C2 1.4200 . ?
C1 C5 1.4200 . ?
C1 C6 1.65(6) . ?
C2 C3 1.4200 . ?
C2 C10 1.49(9) . ?
C3 C4 1.4200 . ?
C4 C5 1.4200 . ?
C4 C14 1.44(10) . ?
C6 C7 1.58(8) . ?
C6 C8 1.41(8) . ?
C6 C9 1.63(12) . ?
C10 C11 1.51(11) . ?
C10 C12 1.61(7) . ?
C10 C13 1.55(5) . ?
C14 C15 1.56(7) . ?
C14 C16 1.59(11) . ?
C14 C17 1.49(5) . ?
C21 C20 1.4200 . ?
C21 C22 1.4200 . ?
C21 C31 1.62(9) . ?
C20 C19 1.4200 . ?
C19 C18 1.4200 . ?
C19 C27 1.33(12) . ?
C18 C22 1.4200 . ?
C18 C23 1.52(6) . ?
C23 C24 1.57(6) . ?
C23 C25 1.38(9) . ?
C23 C26 1.59(10) . ?
C27 C28 1.59(13) . ?
C27 C29 1.61(8) . ?
C27 C30 1.62(8) . ?
C31 C32 1.46(5) . ?
C31 C33 1.49(10) . ?
C31 C34 1.62(5) . ?
F1 C36 1.32(4) . ?
F2 C37 1.31(3) . ?
F3 C38 1.30(6) . ?
F4 C39 1.31(4) . ?
F5 C40 1.29(3) . ?
F6 C42 1.41(4) . ?
F7 C43 1.33(2) . ?
F8 C44 1.34(4) . ?
F9 C45 1.28(4) . ?
F10 C46 1.27(2) . ?
F11 C48 1.33(5) . ?
F12 C49 1.31(3) . ?
F13 C50 1.20(7) . ?
F14 C51 1.29(5) . ?
F15 C52 1.32(3) . ?
F16 C54 1.36(3) . ?
F17 C55 1.23(3) . ?
F18 C56 1.21(5) . ?
F19 C57 1.26(3) . ?
F20 C58 1.31(3) . ?
C35 C40 1.3900 . ?
C35 C36 1.3900 . ?
C35 B1 1.61(6) . ?
C40 C39 1.3900 . ?
C39 C38 1.3900 . ?
C38 C37 1.3900 . ?
C37 C36 1.3900 . ?
C41 C42 1.3900 . ?
C41 C46 1.3900 . ?
C41 B1 1.50(5) . ?
C42 C43 1.3900 . ?
C43 C44 1.3900 . ?
C44 C45 1.3900 . ?
C45 C46 1.3900 . ?
C47 C48 1.3900 . ?
C47 C52 1.3900 . ?
C47 B1 1.87(6) . ?
C48 C49 1.3900 . ?
C49 C50 1.3900 . ?
C50 C51 1.3900 . ?
C51 C52 1.3900 . ?
C53 C58 1.3900 . ?
C53 C54 1.3900 . ?
C53 B1 1.90(6) . ?
C58 C57 1.3900 . ?
C57 C56 1.3900 . ?
C56 C55 1.3900 . ?
C55 C54 1.3900 . ?
